data_2221990
loop_
_publ_author_name
'Dai, Jing'

_publ_section_title
;Bis[2-(pyrrolidin-2-yl)-1<i>H</i>-benzimidazole-\k^2^<i>N</i>^2^,<i>N</i>^3^]copper(II)
 dinitrate dihydrate
;
_journal_coeditor_code DN2443
_journal_issue 6
_journal_name_full 'Acta Crystallographica Section E'
_journal_page_first m661
_journal_paper_doi 10.1107/S160053680901808X
_journal_volume 65
_journal_year 2009
_chemical_formula_iupac '[Cu (C11 H13 N3)2] (N O3)2, 2H2 O'
_chemical_formula_moiety 'C22 H26 Cu N8 O6, 2(H2 O)'
_chemical_formula_sum 'C22 H30 Cu N8 O8'
_chemical_formula_weight 598.08
_chemical_name_systematic
;
Bis[2-(pyrrolidin-2-yl)-1<i>H</i>-benzimidazole-
\k^2^<i>N</i>^2^,<i>N</i>^3^]copper(II) dinitrate dihydrate
;
_space_group_IT_number 2
_symmetry_cell_setting triclinic
_symmetry_space_group_name_Hall '-P 1'
_symmetry_space_group_name_H-M 'P -1'
_atom_sites_solution_hydrogens geom
_atom_sites_solution_primary direct
_atom_sites_solution_secondary difmap
_audit_creation_method SHELXL-97
_cell_angle_alpha 100.37(3)
_cell_angle_beta 107.15(3)
_cell_angle_gamma 91.37(3)
_cell_formula_units_Z 1
_cell_length_a 8.2790(17)
_cell_length_b 8.4446(17)
_cell_length_c 9.759(2)
_cell_measurement_reflns_used 2913
_cell_measurement_temperature 298(2)
_cell_measurement_theta_max 27.47
_cell_measurement_theta_min 3.42
_cell_volume 639.1(3)
_computing_cell_refinement 'CrystalClear (Rigaku, 2005)'
_computing_data_collection 'CrystalClear (Rigaku, 2005)'
_computing_data_reduction 'CrystalClear (Rigaku, 2005)'
_computing_molecular_graphics 'SHELXTL (Sheldrick, 2008)'
_computing_publication_material 'SHELXTL (Sheldrick, 2008)'
_computing_structure_refinement 'SHELXL97 (Sheldrick, 2008)'
_computing_structure_solution 'SHELXS97 (Sheldrick, 2008)'
_diffrn_ambient_temperature 298(2)
_diffrn_detector_area_resol_mean 13.6612
_diffrn_measured_fraction_theta_full 0.997
_diffrn_measured_fraction_theta_max 0.997
_diffrn_measurement_device_type 'Rigaku Mercury2'
_diffrn_measurement_method 'CCD profile fitting'
_diffrn_radiation_monochromator graphite
_diffrn_radiation_source 'fine-focus sealed tube'
_diffrn_radiation_type MoK\a
_diffrn_radiation_wavelength 0.71073
_diffrn_reflns_av_R_equivalents 0.0270
_diffrn_reflns_av_sigmaI/netI 0.0345
_diffrn_reflns_limit_h_max 10
_diffrn_reflns_limit_h_min -10
_diffrn_reflns_limit_k_max 10
_diffrn_reflns_limit_k_min -10
_diffrn_reflns_limit_l_max 12
_diffrn_reflns_limit_l_min -12
_diffrn_reflns_number 6713
_diffrn_reflns_theta_full 27.47
_diffrn_reflns_theta_max 27.47
_diffrn_reflns_theta_min 3.42
_exptl_absorpt_coefficient_mu 0.918
_exptl_absorpt_correction_T_max 0.871
_exptl_absorpt_correction_T_min 0.732
_exptl_absorpt_correction_type multi-scan
_exptl_absorpt_process_details '(CrystalClear; Rigaku, 2005)'
_exptl_crystal_colour blue
_exptl_crystal_density_diffrn 1.554
_exptl_crystal_density_method 'not measured'
_exptl_crystal_description block
_exptl_crystal_F_000 311
_exptl_crystal_size_max 0.35
_exptl_crystal_size_mid 0.30
_exptl_crystal_size_min 0.15
_refine_diff_density_max 0.325
_refine_diff_density_min -0.307
_refine_ls_extinction_method none
_refine_ls_goodness_of_fit_ref 1.110
_refine_ls_hydrogen_treatment constr
_refine_ls_matrix_type full
_refine_ls_number_parameters 188
_refine_ls_number_reflns 2914
_refine_ls_number_restraints 6
_refine_ls_restrained_S_all 1.109
_refine_ls_R_factor_all 0.0509
_refine_ls_R_factor_gt 0.0425
_refine_ls_shift/su_max 0.000
_refine_ls_shift/su_mean 0.000
_refine_ls_structure_factor_coef Fsqd
_refine_ls_weighting_details 'calc w=1/[\s^2^(Fo^2^)+(0.0352P)^2^+0.444P] where P=(Fo^2^+2Fc^2^)/3'
_refine_ls_weighting_scheme calc
_refine_ls_wR_factor_gt 0.0966
_refine_ls_wR_factor_ref 0.1008
_reflns_number_gt 2566
_reflns_number_total 2914
_reflns_threshold_expression I>2\s(I)
_cod_data_source_file dn2443.cif
_cod_data_source_block I
_cod_original_cell_volume 639.1(2)
_cod_database_code 2221990
_cod_database_fobs_code 2221990

loop_
_symmetry_equiv_pos_as_xyz
'x, y, z'
'-x, -y, -z'

loop_
_atom_site_type_symbol
_atom_site_label
_atom_site_fract_x
_atom_site_fract_y
_atom_site_fract_z
_atom_site_U_iso_or_equiv
_atom_site_adp_type
_atom_site_calc_flag
_atom_site_refinement_flags
_atom_site_occupancy
_atom_site_disorder_assembly
_atom_site_disorder_group
Cu Cu1 1.0000 0.5000 0.5000 0.03289(14) Uani d S 1 . .
O O1 0.8537(3) 0.0645(3) 0.4119(3) 0.0643(6) Uani d . 1 . .
O O2 0.6487(3) 0.0360(3) 0.2118(3) 0.0745(7) Uani d . 1 . .
O O3 0.7605(3) 0.2727(3) 0.3222(3) 0.0647(6) Uani d . 1 . .
N N1 0.9102(2) 0.4814(2) 0.6652(2) 0.0329(4) Uani d . 1 . .
N N2 0.7676(3) 0.5950(3) 0.8117(2) 0.0406(5) Uani d . 1 . .
H H2B 0.7115 0.6647 0.8502 0.049 Uiso calc R 1 . .
N N3 0.8509(3) 0.6877(2) 0.4834(2) 0.0345(4) Uani d . 1 C .
H H3B 0.9103 0.7701 0.4663 0.041 Uiso calc R 1 . .
N N4 0.7551(3) 0.1246(3) 0.3161(2) 0.0425(5) Uani d . 1 . .
C C1 0.8109(3) 0.4496(3) 0.8525(3) 0.0383(6) Uani d . 1 . .
C C2 0.7753(4) 0.3760(4) 0.9580(3) 0.0507(7) Uani d . 1 . .
H H2A 0.7151 0.4256 1.0184 0.061 Uiso calc R 1 . .
C C3 0.8337(4) 0.2263(4) 0.9686(3) 0.0552(8) Uani d . 1 . .
H H3A 0.8115 0.1721 1.0369 0.066 Uiso calc R 1 . .
C C4 0.9250(4) 0.1551(4) 0.8794(3) 0.0564(8) Uani d . 1 . .
H H4A 0.9643 0.0545 0.8909 0.068 Uiso calc R 1 . .
C C5 0.9603(4) 0.2272(3) 0.7737(3) 0.0467(6) Uani d . 1 . .
H H5A 1.0208 0.1769 0.7139 0.056 Uiso calc R 1 . .
C C6 0.9014(3) 0.3778(3) 0.7609(2) 0.0348(5) Uani d . 1 . .
C C7 0.8291(3) 0.6078(3) 0.7009(3) 0.0338(5) Uani d . 1 . .
C C8 0.8131(3) 0.7461(3) 0.6234(3) 0.0380(6) Uani d . 1 C .
H H8A 0.8966 0.8350 0.6830 0.046 Uiso calc R 1 . .
C C9 0.6378(4) 0.8083(5) 0.5821(4) 0.0658(9) Uani d . 1 . .
H H9A 0.5789 0.7940 0.6520 0.079 Uiso calc R 1 A 1
H H9B 0.6446 0.9216 0.5764 0.079 Uiso calc R 1 A 1
C C11 0.6832(4) 0.6571(4) 0.3660(3) 0.0542(8) Uani d . 1 . .
H H11A 0.6811 0.7192 0.2911 0.065 Uiso calc R 1 B 1
H H11B 0.6610 0.5435 0.3209 0.065 Uiso calc R 1 B 1
O O1W 0.5901(3) 0.7856(3) 0.9583(3) 0.0757(7) Uani d . 1 . .
H H1WA 0.5045 0.8317 0.8968 0.113 Uiso d R 1 . .
H H1WB 0.6169 0.8451 1.0596 0.113 Uiso d R 1 . .
C C10 0.5552(12) 0.709(2) 0.4410(13) 0.066(3) Uani d PU 0.56(3) C 1
H H10A 0.4736 0.7698 0.3822 0.079 Uiso calc PR 0.56(3) C 1
H H10B 0.4948 0.6151 0.4524 0.079 Uiso calc PR 0.56(3) C 1
C C10' 0.5655(18) 0.773(2) 0.4195(16) 0.055(3) Uani d PU 0.44(3) C 2
H H10C 0.5642 0.8711 0.3809 0.066 Uiso calc PR 0.44(3) C 2
H H10D 0.4507 0.7226 0.3896 0.066 Uiso calc PR 0.44(3) C 2

loop_
_atom_site_aniso_label
_atom_site_aniso_U_11
_atom_site_aniso_U_22
_atom_site_aniso_U_33
_atom_site_aniso_U_12
_atom_site_aniso_U_13
_atom_site_aniso_U_23
Cu1 0.0347(2) 0.0409(3) 0.0285(2) 0.01231(17) 0.01597(17) 0.00874(17)
O1 0.0575(13) 0.0570(13) 0.0686(14) 0.0016(10) -0.0016(11) 0.0231(11)
O2 0.0782(16) 0.0615(14) 0.0594(14) 0.0032(12) -0.0028(13) -0.0098(11)
O3 0.0681(15) 0.0449(12) 0.0709(15) 0.0090(10) 0.0053(12) 0.0119(11)
N1 0.0356(10) 0.0360(10) 0.0300(10) 0.0063(8) 0.0148(8) 0.0052(8)
N2 0.0427(12) 0.0473(12) 0.0368(11) 0.0108(10) 0.0227(10) 0.0027(9)
N3 0.0368(11) 0.0351(10) 0.0355(11) 0.0066(8) 0.0161(9) 0.0077(8)
N4 0.0372(12) 0.0490(13) 0.0411(12) 0.0057(10) 0.0151(10) 0.0025(10)
C1 0.0386(13) 0.0454(14) 0.0311(12) -0.0013(11) 0.0142(10) 0.0025(10)
C2 0.0549(17) 0.0651(19) 0.0374(14) -0.0001(14) 0.0250(13) 0.0056(13)
C3 0.075(2) 0.0581(18) 0.0381(15) -0.0063(16) 0.0241(14) 0.0133(13)
C4 0.085(2) 0.0457(16) 0.0441(16) 0.0056(15) 0.0246(16) 0.0150(13)
C5 0.0660(18) 0.0421(15) 0.0378(14) 0.0090(13) 0.0244(13) 0.0076(11)
C6 0.0401(13) 0.0387(13) 0.0257(11) 0.0003(10) 0.0127(10) 0.0024(10)
C7 0.0313(12) 0.0393(13) 0.0306(12) 0.0026(10) 0.0120(10) 0.0016(10)
C8 0.0420(14) 0.0362(13) 0.0383(13) 0.0094(11) 0.0177(11) 0.0033(10)
C9 0.064(2) 0.081(2) 0.071(2) 0.0437(18) 0.0356(18) 0.0315(19)
C11 0.0545(18) 0.0480(16) 0.0471(16) 0.0155(13) -0.0014(14) 0.0035(13)
O1W 0.0743(16) 0.0971(18) 0.0527(13) 0.0449(14) 0.0207(12) 0.0000(12)
C10 0.036(3) 0.071(7) 0.086(5) 0.000(4) 0.003(3) 0.032(5)
C10' 0.041(5) 0.049(7) 0.071(6) 0.018(5) 0.012(4) 0.009(5)

loop_
_atom_type_symbol
_atom_type_description
_atom_type_scat_dispersion_real
_atom_type_scat_dispersion_imag
_atom_type_scat_source
C C 0.0033 0.0016 'International Tables Vol C Tables 4.2.6.8 and 6.1.1.4'
Cu Cu 0.3201 1.2651 'International Tables Vol C Tables 4.2.6.8 and 6.1.1.4'
N N 0.0061 0.0033 'International Tables Vol C Tables 4.2.6.8 and 6.1.1.4'
O O 0.0106 0.0060 'International Tables Vol C Tables 4.2.6.8 and 6.1.1.4'
H H 0.0000 0.0000 'International Tables Vol C Tables 4.2.6.8 and 6.1.1.4'

loop_
_geom_angle_atom_site_label_1
_geom_angle_atom_site_label_2
_geom_angle_atom_site_label_3
_geom_angle_site_symmetry_1
_geom_angle_site_symmetry_3
_geom_angle
_geom_angle_publ_flag
N1 Cu1 N1 2_766 . 180.0000(10) ?
N1 Cu1 N3 2_766 . 97.34(8) ?
N1 Cu1 N3 . . 82.66(8) ?
N1 Cu1 N3 2_766 2_766 82.66(8) ?
N1 Cu1 N3 . 2_766 97.34(8) ?
N3 Cu1 N3 . 2_766 180.00(12) ?
C7 N1 C6 . . 105.71(19) ?
C7 N1 Cu1 . . 112.43(16) ?
C6 N1 Cu1 . . 141.85(16) ?
C7 N2 C1 . . 107.5(2) ?
C7 N2 H2B . . 126.2 ?
C1 N2 H2B . . 126.2 ?
C8 N3 C11 . . 106.2(2) ?
C8 N3 Cu1 . . 110.88(15) ?
C11 N3 Cu1 . . 116.78(16) ?
C8 N3 H3B . . 107.5 ?
C11 N3 H3B . . 107.5 ?
Cu1 N3 H3B . . 107.5 ?
O2 N4 O3 . . 118.9(2) ?
O2 N4 O1 . . 119.9(2) ?
O3 N4 O1 . . 121.2(2) ?
N2 C1 C2 . . 131.1(2) ?
N2 C1 C6 . . 106.1(2) ?
C2 C1 C6 . . 122.8(3) ?
C3 C2 C1 . . 116.6(3) ?
C3 C2 H2A . . 121.7 ?
C1 C2 H2A . . 121.7 ?
C2 C3 C4 . . 121.0(3) ?
C2 C3 H3A . . 119.5 ?
C4 C3 H3A . . 119.5 ?
C3 C4 C5 . . 122.7(3) ?
C3 C4 H4A . . 118.7 ?
C5 C4 H4A . . 118.7 ?
C4 C5 C6 . . 117.1(3) ?
C4 C5 H5A . . 121.5 ?
C6 C5 H5A . . 121.5 ?
C5 C6 C1 . . 119.8(2) ?
C5 C6 N1 . . 132.0(2) ?
C1 C6 N1 . . 108.1(2) ?
N1 C7 N2 . . 112.5(2) ?
N1 C7 C8 . . 121.5(2) ?
N2 C7 C8 . . 126.0(2) ?
C7 C8 N3 . . 106.82(19) ?
C7 C8 C9 . . 115.3(2) ?
N3 C8 C9 . . 106.4(2) ?
C7 C8 H8A . . 109.4 ?
N3 C8 H8A . . 109.4 ?
C9 C8 H8A . . 109.4 ?
C10 C9 C8 . . 102.8(6) ?
C10' C9 C8 . . 108.6(5) ?
C10 C9 H9A . . 111.2 ?
C10' C9 H9A . . 126.7 ?
C8 C9 H9A . . 111.2 ?
C10 C9 H9B . . 111.2 ?
C10' C9 H9B . . 87.2 ?
C8 C9 H9B . . 111.2 ?
H9A C9 H9B . . 109.1 ?
C10 C11 N3 . . 105.4(5) ?
N3 C11 C10' . . 106.2(5) ?
C10 C11 H11A . . 110.7 ?
N3 C11 H11A . . 110.7 ?
C10' C11 H11A . . 88.8 ?
C10 C11 H11B . . 110.7 ?
N3 C11 H11B . . 110.7 ?
C10' C11 H11B . . 129.2 ?
H11A C11 H11B . . 108.8 ?
H1WA O1W H1WB . . 110.4 ?
C9 C10 C11 . . 109.9(6) ?
C9 C10 H10A . . 109.7 ?
C11 C10 H10A . . 109.7 ?
C9 C10 H10B . . 109.7 ?
C11 C10 H10B . . 109.7 ?
H10A C10 H10B . . 108.2 ?
C9 C10' C11 . . 104.9(8) ?
C9 C10' H10C . . 110.8 ?
C11 C10' H10C . . 110.8 ?
C9 C10' H10D . . 110.8 ?
C11 C10' H10D . . 110.8 ?
H10C C10' H10D . . 108.8 ?

loop_
_geom_bond_atom_site_label_1
_geom_bond_atom_site_label_2
_geom_bond_site_symmetry_2
_geom_bond_distance
_geom_bond_publ_flag
Cu1 N1 2_766 1.9922(19) ?
Cu1 N1 . 1.9922(19) ?
Cu1 N3 . 2.032(2) ?
Cu1 N3 2_766 2.032(2) ?
O1 N4 . 1.241(3) ?
O2 N4 . 1.240(3) ?
O3 N4 . 1.241(3) ?
N1 C7 . 1.324(3) ?
N1 C6 . 1.405(3) ?
N2 C7 . 1.343(3) ?
N2 C1 . 1.382(3) ?
N2 H2B . 0.8600 ?
N3 C8 . 1.491(3) ?
N3 C11 . 1.499(3) ?
N3 H3B . 0.9100 ?
C1 C2 . 1.391(4) ?
C1 C6 . 1.397(3) ?
C2 C3 . 1.375(4) ?
C2 H2A . 0.9300 ?
C3 C4 . 1.383(4) ?
C3 H3A . 0.9300 ?
C4 C5 . 1.384(4) ?
C4 H4A . 0.9300 ?
C5 C6 . 1.386(4) ?
C5 H5A . 0.9300 ?
C7 C8 . 1.490(3) ?
C8 C9 . 1.520(4) ?
C8 H8A . 0.9800 ?
C9 C10 . 1.438(13) ?
C9 C10' . 1.492(15) ?
C9 H9A . 0.9700 ?
C9 H9B . 0.9700 ?
C11 C10 . 1.488(12) ?
C11 C10' . 1.529(11) ?
C11 H11A . 0.9700 ?
C11 H11B . 0.9700 ?
O1W H1WA . 0.9281 ?
O1W H1WB . 0.9827 ?
C10 H10A . 0.9700 ?
C10 H10B . 0.9700 ?
C10' H10C . 0.9700 ?
C10' H10D . 0.9700 ?

loop_
_geom_hbond_atom_site_label_D
_geom_hbond_atom_site_label_H
_geom_hbond_atom_site_label_A
_geom_hbond_site_symmetry_A
_geom_hbond_distance_DH
_geom_hbond_distance_HA
_geom_hbond_distance_DA
_geom_hbond_angle_DHA
N3 H3B O1 2_766 0.91 2.25 2.986(3) 137.1
O1W H1WA O2 2_666 0.93 1.92 2.836(4) 169.4
O1W H1WB O2 1_566 0.98 1.94 2.861(3) 155.2
N2 H2B O1W . 0.86 1.86 2.706(3) 168.3

loop_
_geom_torsion_atom_site_label_1
_geom_torsion_atom_site_label_2
_geom_torsion_atom_site_label_3
_geom_torsion_atom_site_label_4
_geom_torsion_site_symmetry_1
_geom_torsion_site_symmetry_2
_geom_torsion_site_symmetry_3
_geom_torsion_site_symmetry_4
_geom_torsion
_geom_torsion_publ_flag
N3 Cu1 N1 C7 . . . . -11.34(17) ?
N3 Cu1 N1 C7 2_766 . . . 168.66(17) ?
N3 Cu1 N1 C6 . . . . 168.4(3) ?
N3 Cu1 N1 C6 2_766 . . . -11.6(3) ?
N1 Cu1 N3 C8 2_766 . . . -159.18(16) ?
N1 Cu1 N3 C8 . . . . 20.82(16) ?
N1 Cu1 N3 C11 2_766 . . . 79.0(2) ?
N1 Cu1 N3 C11 . . . . -101.0(2) ?
C7 N2 C1 C2 . . . . -178.2(3) ?
C7 N2 C1 C6 . . . . 0.3(3) ?
N2 C1 C2 C3 . . . . 178.1(3) ?
C6 C1 C2 C3 . . . . -0.2(4) ?
C1 C2 C3 C4 . . . . 0.8(5) ?
C2 C3 C4 C5 . . . . -1.2(5) ?
C3 C4 C5 C6 . . . . 0.7(5) ?
C4 C5 C6 C1 . . . . -0.1(4) ?
C4 C5 C6 N1 . . . . -178.1(3) ?
N2 C1 C6 C5 . . . . -178.9(2) ?
C2 C1 C6 C5 . . . . -0.2(4) ?
N2 C1 C6 N1 . . . . -0.4(3) ?
C2 C1 C6 N1 . . . . 178.3(2) ?
C7 N1 C6 C5 . . . . 178.6(3) ?
Cu1 N1 C6 C5 . . . . -1.1(5) ?
C7 N1 C6 C1 . . . . 0.4(3) ?
Cu1 N1 C6 C1 . . . . -179.4(2) ?
C6 N1 C7 N2 . . . . -0.2(3) ?
Cu1 N1 C7 N2 . . . . 179.63(16) ?
C6 N1 C7 C8 . . . . 179.4(2) ?
Cu1 N1 C7 C8 . . . . -0.8(3) ?
C1 N2 C7 N1 . . . . -0.1(3) ?
C1 N2 C7 C8 . . . . -179.6(2) ?
N1 C7 C8 N3 . . . . 17.5(3) ?
N2 C7 C8 N3 . . . . -163.0(2) ?
N1 C7 C8 C9 . . . . 135.5(3) ?
N2 C7 C8 C9 . . . . -45.1(4) ?
C11 N3 C8 C7 . . . . 102.9(2) ?
Cu1 N3 C8 C7 . . . . -24.9(2) ?
C11 N3 C8 C9 . . . . -20.7(3) ?
Cu1 N3 C8 C9 . . . . -148.6(2) ?
C7 C8 C9 C10 . . . . -88.1(7) ?
N3 C8 C9 C10 . . . . 30.0(7) ?
C7 C8 C9 C10' . . . . -112.9(9) ?
N3 C8 C9 C10' . . . . 5.3(10) ?
C8 N3 C11 C10 . . . . 3.6(8) ?
Cu1 N3 C11 C10 . . . . 127.8(7) ?
C8 N3 C11 C10' . . . . 28.3(10) ?
Cu1 N3 C11 C10' . . . . 152.6(9) ?
C10' C9 C10 C11 . . . . 78.5(18) ?
C8 C9 C10 C11 . . . . -28.4(12) ?
N3 C11 C10 C9 . . . . 16.2(12) ?
C10' C11 C10 C9 . . . . -79(2) ?
C10 C9 C10' C11 . . . . -68.1(16) ?
C8 C9 C10' C11 . . . . 11.8(14) ?
C10 C11 C10' C9 . . . . 67(2) ?
N3 C11 C10' C9 . . . . -24.6(14) ?
